data_4120514
loop_
_publ_author_name
'Creutz, Sidney E.'
'Peters, Jonas C.'

_publ_section_title
;
 Catalytic Reduction of N2 to NH3 by an Fe-N2 Complex Featuring a C-Atom
 Anchor.
;
_journal_issue 3
_journal_name_full 'Journal of the American Chemical Society'
_journal_page_first 1105
_journal_page_last 1115
_journal_paper_doi 10.1021/ja4114962
_journal_volume 136
_journal_year 2014
_chemical_formula_sum 'C37 H54 Fe N2 P3'
_chemical_formula_weight 675.58
_chemical_name_common CP3FeN2
_chemical_name_systematic
; 
 ? 
;
_space_group_IT_number 148
_symmetry_cell_setting trigonal
_symmetry_space_group_name_Hall '-R 3'
_symmetry_space_group_name_H-M 'R -3 :H'
_atom_sites_solution_hydrogens geom
_atom_sites_solution_primary direct
_atom_sites_solution_secondary difmap
_audit_creation_method SHELXL-97
_cell_angle_alpha 90.00
_cell_angle_beta 90.00
_cell_angle_gamma 120.00
_cell_formula_units_Z 18
_cell_length_a 19.4069(5)
_cell_length_b 19.4069(5)
_cell_length_c 47.9751(17)
_cell_measurement_reflns_used 9323
_cell_measurement_temperature 100(2)
_cell_measurement_theta_max 34.22
_cell_measurement_theta_min 2.45
_cell_volume 15648.0(8)
_computing_cell_refinement 'Bruker SAINT'
_computing_data_collection 'Bruker APEX2'
_computing_data_reduction 'Bruker SAINT'
_computing_molecular_graphics 'Bruker SHELXTL'
_computing_publication_material 'Bruker SHELXTL'
_computing_structure_refinement 'SHELXL-97 (Sheldrick, 2008)'
_computing_structure_solution 'SHELXS-97 (Sheldrick, 2008)'
_diffrn_ambient_temperature 100(2)
_diffrn_detector_area_resol_mean 8.33
_diffrn_measured_fraction_theta_full 1.000
_diffrn_measured_fraction_theta_max 1.000
_diffrn_measurement_device_type 'Bruker APEX-II CCD'
_diffrn_measurement_method '\f and \w scans'
_diffrn_radiation_monochromator graphite
_diffrn_radiation_source 'fine-focus sealed tube'
_diffrn_radiation_type MoK\a
_diffrn_radiation_wavelength 0.71073
_diffrn_reflns_av_R_equivalents 0.0000
_diffrn_reflns_av_sigmaI/netI 0.0193
_diffrn_reflns_limit_h_max 11
_diffrn_reflns_limit_h_min -23
_diffrn_reflns_limit_k_max 23
_diffrn_reflns_limit_k_min -23
_diffrn_reflns_limit_l_max 57
_diffrn_reflns_limit_l_min -57
_diffrn_reflns_number 12326
_diffrn_reflns_theta_full 25.03
_diffrn_reflns_theta_max 25.03
_diffrn_reflns_theta_min 1.27
_exptl_absorpt_coefficient_mu 0.600
_exptl_absorpt_correction_T_max .7478
_exptl_absorpt_correction_T_min .6758
_exptl_absorpt_correction_type multi-scan
_exptl_absorpt_process_details 'SADABS v2008/1 (Bruker-AXS, 2008)'
_exptl_crystal_colour brown
_exptl_crystal_density_diffrn 1.290
_exptl_crystal_density_method 'not measured'
_exptl_crystal_description block
_exptl_crystal_F_000 6498
_refine_diff_density_max 2.593
_refine_diff_density_min -0.891
_refine_diff_density_rms 0.156
_refine_ls_extinction_method none
_refine_ls_goodness_of_fit_ref 1.106
_refine_ls_hydrogen_treatment mixed
_refine_ls_matrix_type full
_refine_ls_number_parameters 389
_refine_ls_number_reflns 12326
_refine_ls_number_restraints 335
_refine_ls_restrained_S_all 1.092
_refine_ls_R_factor_all 0.0655
_refine_ls_R_factor_gt 0.0624
_refine_ls_shift/su_max 0.000
_refine_ls_shift/su_mean 0.000
_refine_ls_structure_factor_coef Fsqd
_refine_ls_weighting_details 'calc w=1/[\s^2^(Fo^2^)+(0.1118P)^2^+67.5807P] where P=(Fo^2^+2Fc^2^)/3'
_refine_ls_weighting_scheme calc
_refine_ls_wR_factor_gt 0.1624
_refine_ls_wR_factor_ref 0.1672
_reflns_number_gt 11724
_reflns_number_total 12326
_reflns_threshold_expression >2sigma(I)
_cod_data_source_file ja4114962_si_002.cif
_cod_data_source_block sec23p
_cod_depositor_comments
;
The following automatic conversions were performed:

'_symmetry_cell_setting' value 'Trigonal' changed to 'trigonal'
according to
/usr/data/users/saulius/automatic-downloads/current/ACS/lib/dictionaries/cif_core.dic
dictionary named 'cif_core.dic' version 2.4.2 from 2011-04-26.

Automatic conversion script
Id: cif_fix_values 2281 2013-09-26 08:29:07Z andrius 
;
_cod_original_sg_symbol_H-M R-3
_cod_database_code 4120514

loop_
_symmetry_equiv_pos_as_xyz
'x, y, z'
'-y, x-y, z'
'-x+y, -x, z'
'x+2/3, y+1/3, z+1/3'
'-y+2/3, x-y+1/3, z+1/3'
'-x+y+2/3, -x+1/3, z+1/3'
'x+1/3, y+2/3, z+2/3'
'-y+1/3, x-y+2/3, z+2/3'
'-x+y+1/3, -x+2/3, z+2/3'
'-x, -y, -z'
'y, -x+y, -z'
'x-y, x, -z'
'-x+2/3, -y+1/3, -z+1/3'
'y+2/3, -x+y+1/3, -z+1/3'
'x-y+2/3, x+1/3, -z+1/3'
'-x+1/3, -y+2/3, -z+2/3'
'y+1/3, -x+y+2/3, -z+2/3'
'x-y+1/3, x+2/3, -z+2/3'

loop_
_atom_site_label
_atom_site_type_symbol
_atom_site_fract_x
_atom_site_fract_y
_atom_site_fract_z
_atom_site_U_iso_or_equiv
_atom_site_adp_type
_atom_site_occupancy
_atom_site_symmetry_multiplicity
_atom_site_calc_flag
_atom_site_refinement_flags
Fe1 Fe 0.00625(2) 0.32151(2) 0.067371(8) 0.01471(13) Uani 1 1 d U
P2 P -0.06340(4) 0.18974(4) 0.077260(14) 0.01368(16) Uani 1 1 d U
P3 P -0.07127(4) 0.37730(4) 0.071746(14) 0.01575(17) Uani 1 1 d U
P1 P 0.13477(4) 0.41312(4) 0.071901(14) 0.01318(16) Uani 1 1 d U
C31 C -0.07427(15) 0.31202(14) 0.12204(5) 0.0096(5) Uani 1 1 d U
C16 C 0.13846(15) 0.45876(15) 0.10541(5) 0.0113(5) Uani 1 1 d U
C21 C 0.02679(15) 0.26786(15) 0.12253(5) 0.0105(5) Uani 1 1 d U
C11 C 0.07088(15) 0.41381(15) 0.12196(5) 0.0095(5) Uani 1 1 d U
C01 C 0.00799(14) 0.33099(13) 0.11209(5) 0.0084(5) Uani 1 1 d U
C26 C -0.00962(15) 0.19325(15) 0.10911(5) 0.0115(5) Uani 1 1 d U
C32 C -0.10744(16) 0.27230(15) 0.14707(5) 0.0145(5) Uani 1 1 d U
H32 H -0.0767 0.2597 0.1592 0.017 Uiso 1 1 calc R
C36 C -0.11954(16) 0.33309(15) 0.10502(5) 0.0138(5) Uani 1 1 d U
C12 C 0.06409(16) 0.44761(16) 0.14672(5) 0.0138(5) Uani 1 1 d U
H12 H 0.0195 0.4177 0.1585 0.017 Uiso 1 1 calc R
C22 C 0.07675(17) 0.27858(17) 0.14504(5) 0.0171(6) Uani 1 1 d U
H22 H 0.1017 0.3280 0.1546 0.021 Uiso 1 1 calc R
C23 C 0.09064(17) 0.21803(17) 0.15369(5) 0.0186(6) Uani 1 1 d U
H23 H 0.1258 0.2272 0.1688 0.022 Uiso 1 1 calc R
C13 C 0.12161(16) 0.52448(16) 0.15455(6) 0.0154(5) Uani 1 1 d U
H13 H 0.1151 0.5469 0.1713 0.018 Uiso 1 1 calc R
C15 C 0.19709(17) 0.53459(16) 0.11374(6) 0.0164(6) Uani 1 1 d U
H15 H 0.2436 0.5635 0.1027 0.020 Uiso 1 1 calc R
N1 N 0.00819(15) 0.30747(15) 0.03041(5) 0.0238(5) Uani 1 1 d U
C25 C 0.00342(17) 0.13294(16) 0.11843(5) 0.0156(6) Uani 1 1 d U
H25 H -0.0227 0.0825 0.1095 0.019 Uiso 1 1 calc R
C33 C -0.18512(17) 0.25097(16) 0.15445(6) 0.0191(6) Uani 1 1 d U
H33 H -0.2073 0.2231 0.1713 0.023 Uiso 1 1 calc R
C14 C 0.18785(18) 0.56811(16) 0.13812(6) 0.0185(6) Uani 1 1 d U
H14 H 0.2268 0.6206 0.1434 0.022 Uiso 1 1 calc R
C24 C 0.05433(16) 0.14572(17) 0.14069(6) 0.0170(6) Uani 1 1 d U
H24 H 0.0638 0.1046 0.1468 0.020 Uiso 1 1 calc R
C34 C -0.22952(17) 0.27023(17) 0.13736(6) 0.0226(6) Uani 1 1 d U
H34 H -0.2828 0.2546 0.1422 0.027 Uiso 1 1 calc R
C311 C -0.15706(18) 0.35436(19) 0.04811(6) 0.0252(7) Uani 1 1 d U
H311 H -0.1986 0.2982 0.0524 0.030 Uiso 1 1 calc R
C221 C -0.05230(18) 0.11644(18) 0.05542(6) 0.0213(6) Uani 1 1 d U
H221 H -0.0718 0.0665 0.0665 0.026 Uiso 1 1 calc R
C121 C 0.19674(18) 0.36495(19) 0.07681(6) 0.0237(6) Uani 1 1 d U
H121 H 0.1613 0.3136 0.0866 0.028 Uiso 1 1 calc R
C35 C -0.19658(17) 0.31251(18) 0.11308(6) 0.0211(6) Uani 1 1 d U
H35 H -0.2268 0.3277 0.1017 0.025 Uiso 1 1 calc R
C111 C 0.1915(2) 0.4992(2) 0.04753(7) 0.0393(5) Uani 1 1 d U
H111 H 0.1755 0.5393 0.0525 0.047 Uiso 1 1 calc R
C321 C -0.01890(18) 0.48649(17) 0.07882(6) 0.0224(6) Uani 1 1 d U
H321 H 0.0326 0.4985 0.0876 0.027 Uiso 1 1 calc R
C211 C -0.17066(18) 0.13477(18) 0.08788(6) 0.0234(6) Uani 1 1 d U
H211 H -0.1757 0.1666 0.1033 0.028 Uiso 1 1 calc R
C123 C 0.2692(2) 0.4088(2) 0.09561(7) 0.0316(7) Uani 1 1 d U
H12A H 0.2526 0.4182 0.1138 0.047 Uiso 1 1 calc R
H12B H 0.3070 0.4599 0.0871 0.047 Uiso 1 1 calc R
H12C H 0.2948 0.3766 0.0980 0.047 Uiso 1 1 calc R
C213 C -0.19980(19) 0.0522(2) 0.09979(7) 0.0323(8) Uani 1 1 d U
H21A H -0.2518 0.0330 0.1086 0.048 Uiso 1 1 calc R
H21B H -0.1617 0.0545 0.1137 0.048 Uiso 1 1 calc R
H21C H -0.2047 0.0159 0.0847 0.048 Uiso 1 1 calc R
C323 C -0.0579(2) 0.51484(19) 0.09991(7) 0.0324(8) Uani 1 1 d U
H32A H -0.0209 0.5705 0.1048 0.049 Uiso 1 1 calc R
H32B H -0.0717 0.4819 0.1167 0.049 Uiso 1 1 calc R
H32C H -0.1063 0.5105 0.0918 0.049 Uiso 1 1 calc R
C223 C 0.03401(19) 0.1475(2) 0.04876(6) 0.0262(7) Uani 1 1 d U
H22A H 0.0403 0.1051 0.0402 0.039 Uiso 1 1 calc R
H22B H 0.0654 0.1654 0.0660 0.039 Uiso 1 1 calc R
H22C H 0.0526 0.1922 0.0357 0.039 Uiso 1 1 calc R
C122 C 0.2168(2) 0.3411(2) 0.04865(6) 0.0271(7) Uani 1 1 d U
H12D H 0.2592 0.3884 0.0395 0.041 Uiso 1 1 calc R
H12E H 0.1693 0.3171 0.0368 0.041 Uiso 1 1 calc R
H12F H 0.2346 0.3025 0.0518 0.041 Uiso 1 1 calc R
C222 C -0.1005(2) 0.0953(2) 0.02864(6) 0.0315(7) Uani 1 1 d U
H22D H -0.0917 0.1442 0.0195 0.047 Uiso 1 1 calc R
H22E H -0.1571 0.0617 0.0330 0.047 Uiso 1 1 calc R
H22F H -0.0836 0.0665 0.0162 0.047 Uiso 1 1 calc R
C322 C 0.0051(2) 0.5349(2) 0.05151(7) 0.0349(8) Uani 1 1 d U
H32D H -0.0418 0.5335 0.0433 0.052 Uiso 1 1 calc R
H32E H 0.0268 0.5118 0.0384 0.052 Uiso 1 1 calc R
H32F H 0.0455 0.5901 0.0555 0.052 Uiso 1 1 calc R
N2 N 0.01010(18) 0.29641(18) 0.00728(6) 0.0351(7) Uani 1 1 d U
C313 C -0.1990(2) 0.4036(2) 0.05086(7) 0.0309(7) Uani 1 1 d U
H31A H -0.2448 0.3822 0.0382 0.046 Uiso 1 1 calc R
H31B H -0.1617 0.4591 0.0460 0.046 Uiso 1 1 calc R
H31C H -0.2173 0.4007 0.0701 0.046 Uiso 1 1 calc R
C312 C -0.1336(2) 0.3539(2) 0.01792(7) 0.0392(9) Uani 1 1 d U
H31D H -0.1800 0.3376 0.0059 0.059 Uiso 1 1 calc R
H31E H -0.1140 0.3164 0.0158 0.059 Uiso 1 1 calc R
H31F H -0.0916 0.4074 0.0126 0.059 Uiso 1 1 calc R
C212 C -0.2243(2) 0.1349(2) 0.06402(8) 0.0359(8) Uani 1 1 d U
H21D H -0.2416 0.0874 0.0524 0.054 Uiso 1 1 calc R
H21E H -0.1943 0.1826 0.0526 0.054 Uiso 1 1 calc R
H21F H -0.2710 0.1346 0.0720 0.054 Uiso 1 1 calc R
C113 C 0.2802(2) 0.5425(2) 0.04852(7) 0.0393(5) Uani 1 1 d U
H11A H 0.2994 0.5063 0.0431 0.059 Uiso 1 1 calc R
H11B H 0.2981 0.5620 0.0675 0.059 Uiso 1 1 calc R
H11C H 0.3014 0.5876 0.0356 0.059 Uiso 1 1 calc R
C112 C 0.1644(2) 0.4748(2) 0.01749(7) 0.0393(5) Uani 1 1 d U
H11D H 0.1923 0.5213 0.0053 0.059 Uiso 1 1 calc R
H11E H 0.1069 0.4539 0.0162 0.059 Uiso 1 1 calc R
H11F H 0.1766 0.4337 0.0117 0.059 Uiso 1 1 calc R

loop_
_atom_site_aniso_label
_atom_site_aniso_U_11
_atom_site_aniso_U_22
_atom_site_aniso_U_33
_atom_site_aniso_U_23
_atom_site_aniso_U_13
_atom_site_aniso_U_12
Fe1 0.0127(2) 0.0170(2) 0.0093(2) -0.00115(14) -0.00036(13) 0.00351(17)
P2 0.0136(3) 0.0138(3) 0.0152(3) -0.0072(3) -0.0059(3) 0.0081(3)
P3 0.0141(3) 0.0161(4) 0.0127(3) 0.0037(3) -0.0016(3) 0.0042(3)
P1 0.0104(3) 0.0146(3) 0.0122(3) 0.0002(3) 0.0038(2) 0.0044(3)
C31 0.0094(12) 0.0032(11) 0.0111(12) -0.0020(9) 0.0014(9) -0.0006(10)
C16 0.0101(12) 0.0105(12) 0.0132(12) -0.0014(9) 0.0004(10) 0.0049(10)
C21 0.0106(12) 0.0119(12) 0.0078(11) 0.0008(9) 0.0042(9) 0.0049(10)
C11 0.0096(12) 0.0071(12) 0.0100(11) -0.0001(9) -0.0022(9) 0.0028(10)
C01 0.0088(12) 0.0052(11) 0.0078(12) -0.0009(8) -0.0008(9) 0.0009(10)
C26 0.0106(12) 0.0102(12) 0.0144(12) -0.0043(10) -0.0002(10) 0.0056(10)
C32 0.0181(14) 0.0123(13) 0.0129(12) -0.0016(10) 0.0041(10) 0.0076(11)
C36 0.0113(13) 0.0086(12) 0.0155(13) 0.0009(10) -0.0028(10) 0.0005(10)
C12 0.0141(13) 0.0135(13) 0.0130(12) -0.0018(10) 0.0011(10) 0.0063(11)
C22 0.0233(15) 0.0139(13) 0.0130(12) -0.0018(10) -0.0023(11) 0.0086(12)
C23 0.0208(14) 0.0210(15) 0.0134(12) 0.0000(11) -0.0020(11) 0.0100(12)
C13 0.0175(14) 0.0127(13) 0.0167(13) -0.0068(10) -0.0032(10) 0.0081(11)
C15 0.0134(13) 0.0108(13) 0.0192(13) 0.0026(10) 0.0023(10) 0.0018(11)
N1 0.0222(13) 0.0250(14) 0.0186(13) -0.0020(10) 0.0015(10) 0.0075(11)
C25 0.0183(14) 0.0130(13) 0.0164(13) -0.0049(10) -0.0005(10) 0.0085(11)
C33 0.0208(14) 0.0093(13) 0.0193(13) 0.0016(10) 0.0111(11) 0.0014(11)
C14 0.0199(15) 0.0095(13) 0.0218(14) -0.0045(11) -0.0055(11) 0.0042(11)
C24 0.0182(14) 0.0165(14) 0.0198(13) 0.0017(11) 0.0018(11) 0.0112(12)
C34 0.0106(13) 0.0188(15) 0.0291(15) -0.0026(12) 0.0073(11) 0.0003(12)
C311 0.0213(15) 0.0243(16) 0.0286(15) 0.0029(12) -0.0084(12) 0.0104(13)
C221 0.0284(16) 0.0182(14) 0.0197(14) -0.0049(11) -0.0046(12) 0.0134(13)
C121 0.0240(16) 0.0249(16) 0.0297(16) -0.0034(13) 0.0021(13) 0.0179(14)
C35 0.0111(13) 0.0238(15) 0.0257(15) 0.0014(12) -0.0011(11) 0.0067(12)
C111 0.0441(13) 0.0317(11) 0.0338(11) 0.0083(9) 0.0085(9) 0.0127(10)
C321 0.0250(16) 0.0128(14) 0.0239(14) 0.0012(11) 0.0000(12) 0.0053(12)
C211 0.0162(14) 0.0205(15) 0.0310(16) -0.0090(12) -0.0036(12) 0.0072(12)
C123 0.0291(17) 0.041(2) 0.0349(17) -0.0055(15) -0.0030(14) 0.0251(16)
C213 0.0182(15) 0.0322(18) 0.0323(17) 0.0015(14) -0.0008(13) 0.0021(14)
C323 0.043(2) 0.0216(16) 0.0312(17) -0.0012(13) 0.0016(15) 0.0147(16)
C223 0.0312(17) 0.0327(17) 0.0233(15) -0.0056(13) 0.0008(13) 0.0223(15)
C122 0.0290(17) 0.0309(17) 0.0252(15) -0.0060(13) 0.0033(13) 0.0179(15)
C222 0.0365(19) 0.0289(18) 0.0297(16) -0.0132(14) -0.0101(14) 0.0169(15)
C322 0.044(2) 0.0229(17) 0.0291(17) 0.0088(14) 0.0084(15) 0.0101(16)
N2 0.0370(17) 0.0375(16) 0.0258(15) -0.0001(12) 0.0017(12) 0.0150(14)
C313 0.0276(17) 0.0343(19) 0.0358(17) 0.0070(14) -0.0037(14) 0.0192(16)
C312 0.047(2) 0.048(2) 0.0269(16) -0.0105(15) -0.0148(16) 0.0270(19)
C212 0.0173(16) 0.0297(18) 0.058(2) -0.0034(16) -0.0108(15) 0.0095(14)
C113 0.0441(13) 0.0317(11) 0.0338(11) 0.0083(9) 0.0085(9) 0.0127(10)
C112 0.0441(13) 0.0317(11) 0.0338(11) 0.0083(9) 0.0085(9) 0.0127(10)

loop_
_atom_type_symbol
_atom_type_description
_atom_type_scat_dispersion_real
_atom_type_scat_dispersion_imag
_atom_type_scat_source
C C 0.0033 0.0016 'International Tables Vol C Tables 4.2.6.8 and 6.1.1.4'
H H 0.0000 0.0000 'International Tables Vol C Tables 4.2.6.8 and 6.1.1.4'
N N 0.0061 0.0033 'International Tables Vol C Tables 4.2.6.8 and 6.1.1.4'
P P 0.1023 0.0942 'International Tables Vol C Tables 4.2.6.8 and 6.1.1.4'
Fe Fe 0.3463 0.8444 'International Tables Vol C Tables 4.2.6.8 and 6.1.1.4'

loop_
_geom_angle_atom_site_label_1
_geom_angle_atom_site_label_2
_geom_angle_atom_site_label_3
_geom_angle
_geom_angle_publ_flag
N1 Fe1 C01 174.80(11) yes
N1 Fe1 P1 96.71(8) yes
C01 Fe1 P1 82.62(6) yes
N1 Fe1 P3 103.51(9) yes
C01 Fe1 P3 81.50(7) yes
P1 Fe1 P3 110.81(3) yes
N1 Fe1 P2 94.67(9) yes
C01 Fe1 P2 82.11(6) yes
P1 Fe1 P2 132.54(3) yes
P3 Fe1 P2 110.90(3) yes
C26 P2 C221 102.48(12) ?
C26 P2 C211 104.15(13) ?
C221 P2 C211 103.75(14) ?
C26 P2 Fe1 97.20(9) ?
C221 P2 Fe1 120.81(10) ?
C211 P2 Fe1 124.44(10) ?
C36 P3 C321 103.53(12) ?
C36 P3 C311 103.32(13) ?
C321 P3 C311 107.12(14) ?
C36 P3 Fe1 99.41(9) ?
C321 P3 Fe1 116.46(10) ?
C311 P3 Fe1 123.70(11) ?
C16 P1 C121 104.66(13) ?
C16 P1 C111 104.73(15) ?
C121 P1 C111 106.59(16) ?
C16 P1 Fe1 103.29(9) ?
C121 P1 Fe1 110.81(10) ?
C111 P1 Fe1 124.84(13) ?
C32 C31 C36 118.6(2) ?
C32 C31 C01 122.7(2) ?
C36 C31 C01 118.7(2) ?
C15 C16 C11 120.7(2) ?
C15 C16 P1 125.4(2) ?
C11 C16 P1 113.60(19) ?
C22 C21 C26 117.4(2) ?
C22 C21 C01 124.1(2) ?
C26 C21 C01 118.4(2) ?
C12 C11 C16 117.9(2) ?
C12 C11 C01 123.0(2) ?
C16 C11 C01 119.0(2) ?
C31 C01 C21 110.18(19) ?
C31 C01 C11 110.3(2) ?
C21 C01 C11 110.9(2) ?
C31 C01 Fe1 108.77(16) ?
C21 C01 Fe1 104.96(15) ?
C11 C01 Fe1 111.65(16) ?
C25 C26 C21 120.6(2) ?
C25 C26 P2 125.27(19) ?
C21 C26 P2 113.74(19) ?
C33 C32 C31 120.9(3) ?
C35 C36 C31 119.6(2) ?
C35 C36 P3 126.8(2) ?
C31 C36 P3 113.31(19) ?
C11 C12 C13 121.3(2) ?
C23 C22 C21 121.2(3) ?
C24 C23 C22 120.8(3) ?
C14 C13 C12 120.3(2) ?
C14 C15 C16 120.4(3) ?
N2 N1 Fe1 177.4(3) ?
C26 C25 C24 120.6(2) ?
C34 C33 C32 120.1(3) ?
C13 C14 C15 119.4(3) ?
C23 C24 C25 119.3(3) ?
C33 C34 C35 119.9(3) ?
C312 C311 C313 109.8(3) ?
C312 C311 P3 110.2(2) ?
C313 C311 P3 118.9(2) ?
C223 C221 C222 109.9(3) ?
C223 C221 P2 110.1(2) ?
C222 C221 P2 113.0(2) ?
C123 C121 C122 112.7(3) ?
C123 C121 P1 116.1(2) ?
C122 C121 P1 111.2(2) ?
C34 C35 C36 120.9(3) ?
C113 C111 C112 109.0(3) ?
C113 C111 P1 118.6(3) ?
C112 C111 P1 110.8(3) ?
C323 C321 C322 113.4(3) ?
C323 C321 P3 116.4(2) ?
C322 C321 P3 111.4(2) ?
C213 C211 C212 112.5(3) ?
C213 C211 P2 115.1(2) ?
C212 C211 P2 110.8(2) ?

loop_
_geom_bond_atom_site_label_1
_geom_bond_atom_site_label_2
_geom_bond_distance
_geom_bond_publ_flag
Fe1 N1 1.797(2) yes
Fe1 C01 2.152(3) yes
Fe1 P1 2.2349(8) yes
Fe1 P3 2.2602(8) yes
Fe1 P2 2.2660(8) yes
P2 C26 1.832(3) ?
P2 C221 1.864(3) ?
P2 C211 1.874(3) ?
P3 C36 1.832(3) ?
P3 C321 1.867(3) ?
P3 C311 1.875(3) ?
P1 C16 1.820(3) ?
P1 C121 1.871(3) ?
P1 C111 1.879(4) ?
C31 C32 1.398(4) ?
C31 C36 1.402(4) ?
C31 C01 1.524(3) ?
C16 C15 1.395(4) ?
C16 C11 1.403(4) ?
C21 C22 1.396(4) ?
C21 C26 1.410(4) ?
C21 C01 1.527(3) ?
C11 C12 1.394(4) ?
C11 C01 1.528(3) ?
C26 C25 1.389(4) ?
C32 C33 1.395(4) ?
C36 C35 1.395(4) ?
C12 C13 1.396(4) ?
C22 C23 1.394(4) ?
C23 C24 1.366(4) ?
C13 C14 1.379(4) ?
C15 C14 1.393(4) ?
N1 N2 1.134(4) yes
C25 C24 1.390(4) ?
C33 C34 1.370(4) ?
C34 C35 1.384(4) ?
C311 C312 1.520(5) ?
C311 C313 1.540(5) ?
C221 C223 1.504(4) ?
C221 C222 1.520(4) ?
C121 C123 1.523(4) ?
C121 C122 1.540(4) ?
C111 C113 1.492(6) ?
C111 C112 1.526(5) ?
C321 C323 1.522(4) ?
C321 C322 1.542(4) ?
C211 C213 1.519(5) ?
C211 C212 1.548(4) ?
